data_7152471
loop_
_publ_author_name
'Mercer, Darren J.'
'Yacoub, Joe'
'Zhu, Kelong'
'Loeb, Stephanie K.'
'Loeb, Stephen J.'

_publ_section_title
;
 [2]Pseudorotaxanes, [2]rotaxanes and metal-organic rotaxane frameworks
 containing tetra-substituted dibenzo[24]crown-8 wheels.
;
_journal_issue 30
_journal_name_full 'Organic &amp; biomolecular chemistry'
_journal_page_first 6094
_journal_page_last 6104
_journal_paper_doi 10.1039/c2ob25200g
_journal_volume 10
_journal_year 2012
_chemical_formula_sum 'C172 H158 F24 N18 O47 Ru2 S8'
_chemical_formula_weight 4143.78
_chemical_name_systematic
;
?
;
_space_group_IT_number 14
_symmetry_cell_setting monoclinic
_symmetry_space_group_name_Hall '-P 2yn'
_symmetry_space_group_name_H-M 'P 1 21/n 1'
_atom_sites_solution_hydrogens geom
_atom_sites_solution_primary direct
_atom_sites_solution_secondary difmap
_audit_creation_method SHELXL-97
_cell_angle_alpha 90.00
_cell_angle_beta 92.355(8)
_cell_angle_gamma 90.00
_cell_formula_units_Z 2
_cell_length_a 18.248(9)
_cell_length_b 20.018(10)
_cell_length_c 28.528(14)
_cell_measurement_reflns_used 65
_cell_measurement_temperature 173(2)
_cell_measurement_theta_max 20.82
_cell_measurement_theta_min 2.11
_cell_volume 10412(9)
_computing_cell_refinement 'Bruker SAINT'
_computing_data_collection 'Bruker SMART'
_computing_data_reduction 'Bruker SHELXTL XPREP'
_computing_molecular_graphics 'Bruker SHELXTL XP'
_computing_publication_material 'Bruker SHELXTL XCIF'
_computing_structure_refinement 'SHELXL-97 (Sheldrick, 1997)'
_computing_structure_solution 'SHELXS-97 (Sheldrick, 1997)'
_diffrn_ambient_temperature 173(2)
_diffrn_measured_fraction_theta_full 0.993
_diffrn_measured_fraction_theta_max 0.993
_diffrn_measurement_device_type 'Bruker APEX-I CCD'
_diffrn_measurement_method 'phi and omega scans'
_diffrn_radiation_monochromator graphite
_diffrn_radiation_source 'fine-focus sealed tube'
_diffrn_radiation_type MoK\a
_diffrn_radiation_wavelength 0.71073
_diffrn_reflns_av_R_equivalents 0.5423
_diffrn_reflns_av_sigmaI/netI 0.3550
_diffrn_reflns_limit_h_max 18
_diffrn_reflns_limit_h_min -18
_diffrn_reflns_limit_k_max 19
_diffrn_reflns_limit_k_min -19
_diffrn_reflns_limit_l_max 28
_diffrn_reflns_limit_l_min -28
_diffrn_reflns_number 61239
_diffrn_reflns_theta_full 20.82
_diffrn_reflns_theta_max 20.82
_diffrn_reflns_theta_min 2.11
_exptl_absorpt_coefficient_mu 0.321
_exptl_absorpt_correction_T_max 0.8618
_exptl_absorpt_correction_T_min 0.5432
_exptl_absorpt_correction_type empirical
_exptl_absorpt_process_details sadabs
_exptl_crystal_colour red
_exptl_crystal_density_diffrn 1.322
_exptl_crystal_density_method 'not measured'
_exptl_crystal_description prism
_exptl_crystal_F_000 4248
_exptl_crystal_size_max 0.30
_exptl_crystal_size_mid 0.16
_exptl_crystal_size_min 0.10
_refine_diff_density_max 1.359
_refine_diff_density_min -0.769
_refine_diff_density_rms 0.168
_refine_ls_extinction_method none
_refine_ls_goodness_of_fit_ref 1.292
_refine_ls_hydrogen_treatment constr
_refine_ls_matrix_type full
_refine_ls_number_parameters 709
_refine_ls_number_reflns 10811
_refine_ls_number_restraints 596
_refine_ls_restrained_S_all 1.280
_refine_ls_R_factor_all 0.4242
_refine_ls_R_factor_gt 0.2267
_refine_ls_shift/su_max 0.000
_refine_ls_shift/su_mean 0.000
_refine_ls_structure_factor_coef Fsqd
_refine_ls_weighting_details 'calc w=1/[\s^2^(Fo^2^)+(0.2000P)^2^+0.0000P] where P=(Fo^2^+2Fc^2^)/3'
_refine_ls_weighting_scheme calc
_refine_ls_wR_factor_gt 0.4545
_refine_ls_wR_factor_ref 0.5573
_reflns_number_gt 3255
_reflns_number_total 10811
_reflns_threshold_expression >2sigma(I)
_cod_data_source_file c2ob25200g.txt
_cod_data_source_block dm62
_cod_original_sg_symbol_H-M P2(1)/n
_cod_database_code 7152471

loop_
_symmetry_equiv_pos_as_xyz
'x, y, z'
'-x+1/2, y+1/2, -z+1/2'
'-x, -y, -z'
'x-1/2, -y-1/2, z-1/2'

loop_
_atom_site_label
_atom_site_type_symbol
_atom_site_fract_x
_atom_site_fract_y
_atom_site_fract_z
_atom_site_U_iso_or_equiv
_atom_site_adp_type
_atom_site_occupancy
_atom_site_symmetry_multiplicity
_atom_site_calc_flag
_atom_site_refinement_flags
_atom_site_disorder_assembly
_atom_site_disorder_group
Ru1 Ru 0.58123(17) 2.74553(12) 0.60143(9) 0.0698(11) Uani 1 1 d . . .
N1 N 0.6585(9) 2.6762(8) 0.6240(6) 0.048(6) Uiso 1 1 d G . .
C1 C 0.7264(10) 2.6904(7) 0.6456(6) 0.047(8) Uiso 1 1 d G . .
H1A H 0.7396 2.7353 0.6526 0.056 Uiso 1 1 calc R . .
C2 C 0.7750(8) 2.6389(10) 0.6570(7) 0.091(12) Uiso 1 1 d G . .
H2A H 0.8214 2.6486 0.6717 0.109 Uiso 1 1 calc R . .
C3 C 0.7556(10) 2.5731(9) 0.6467(7) 0.073(10) Uiso 1 1 d G . .
H3A H 0.7888 2.5379 0.6545 0.087 Uiso 1 1 calc R . .
C4 C 0.6877(12) 2.5590(6) 0.6252(7) 0.096(12) Uiso 1 1 d G . .
H4A H 0.6745 2.5140 0.6182 0.116 Uiso 1 1 calc R . .
C5 C 0.6391(8) 2.6105(9) 0.6138(6) 0.047(8) Uiso 1 1 d G . .
C6 C 0.5715(9) 2.6034(10) 0.5898(6) 0.054(9) Uiso 1 1 d G . .
C7 C 0.5410(11) 2.5435(7) 0.5739(7) 0.073(10) Uiso 1 1 d G . .
H7A H 0.5658 2.5025 0.5804 0.088 Uiso 1 1 calc R . .
C8 C 0.4743(12) 2.5435(8) 0.5485(7) 0.094(12) Uiso 1 1 d G . .
H8A H 0.4535 2.5025 0.5377 0.112 Uiso 1 1 calc R . .
C9 C 0.4382(9) 2.6033(11) 0.5390(7) 0.094(12) Uiso 1 1 d G . .
H9A H 0.3926 2.6033 0.5217 0.113 Uiso 1 1 calc R . .
C10 C 0.4687(11) 2.6633(8) 0.5549(7) 0.069(10) Uiso 1 1 d G . .
N2 N 0.5353(11) 2.6633(7) 0.5803(6) 0.065(7) Uiso 1 1 d G . .
C11 C 0.4412(14) 2.7268(9) 0.5511(8) 0.098(13) Uiso 1 1 d G . .
C12 C 0.3724(13) 2.7425(13) 0.5316(9) 0.116(13) Uiso 1 1 d G . .
H12A H 0.3423 2.7084 0.5179 0.139 Uiso 1 1 calc R . .
C13 C 0.3476(11) 2.8082(15) 0.5320(9) 0.156(19) Uiso 1 1 d G . .
H13A H 0.3005 2.8189 0.5186 0.187 Uiso 1 1 calc R . .
C14 C 0.3917(15) 2.8581(10) 0.5519(9) 0.124(15) Uiso 1 1 d G . .
H14A H 0.3747 2.9029 0.5522 0.149 Uiso 1 1 calc R . .
C15 C 0.4605(14) 2.8423(10) 0.5715(8) 0.119(15) Uiso 1 1 d G . .
H15A H 0.4906 2.8764 0.5852 0.143 Uiso 1 1 calc R . .
N3 N 0.4853(10) 2.7767(12) 0.5711(7) 0.078(9) Uiso 1 1 d G . .
N4 N 0.6466(9) 2.7688(10) 0.5463(6) 0.075(8) Uiso 1 1 d G . .
C16 C 0.6498(9) 2.7338(8) 0.5043(7) 0.084(11) Uiso 1 1 d G . .
H16A H 0.6194 2.6959 0.4988 0.101 Uiso 1 1 calc R . .
C17 C 0.6976(11) 2.7544(10) 0.4704(6) 0.077(10) Uiso 1 1 d G . .
H17A H 0.6998 2.7305 0.4417 0.093 Uiso 1 1 calc R . .
C18 C 0.7420(9) 2.8099(10) 0.4785(6) 0.069(10) Uiso 1 1 d G . .
H18A H 0.7746 2.8240 0.4553 0.083 Uiso 1 1 calc R . .
C19 C 0.7388(10) 2.8449(8) 0.5204(7) 0.067(10) Uiso 1 1 d G . .
H19A H 0.7692 2.8829 0.5260 0.080 Uiso 1 1 calc R . .
C20 C 0.6911(11) 2.8243(9) 0.5543(6) 0.072(10) Uiso 1 1 d G . .
C21 C 0.6822(11) 2.8572(10) 0.5989(5) 0.065(9) Uiso 1 1 d G . .
C22 C 0.7193(9) 2.9132(10) 0.6163(7) 0.070(10) Uiso 1 1 d G . .
H22A H 0.7582 2.9319 0.5994 0.085 Uiso 1 1 calc R . .
C23 C 0.6994(10) 2.9419(8) 0.6582(7) 0.069(10) Uiso 1 1 d G . .
C24 C 0.6424(11) 2.9146(9) 0.6829(6) 0.060(9) Uiso 1 1 d G . .
H24A H 0.6288 2.9342 0.7116 0.072 Uiso 1 1 calc R . .
C25 C 0.6053(9) 2.8586(10) 0.6655(7) 0.080(11) Uiso 1 1 d G . .
N5 N 0.6252(10) 2.8299(8) 0.6235(7) 0.084(9) Uiso 1 1 d G . .
C26 C 0.5504(8) 2.8219(8) 0.6861(6) 0.051(8) Uiso 1 1 d G . .
C27 C 0.5115(10) 2.8457(7) 0.7235(6) 0.054(9) Uiso 1 1 d G . .
H27A H 0.5246 2.8871 0.7378 0.065 Uiso 1 1 calc R . .
C28 C 0.4534(10) 2.8089(10) 0.7401(5) 0.078(11) Uiso 1 1 d G . .
H28A H 0.4268 2.8252 0.7656 0.094 Uiso 1 1 calc R . .
C29 C 0.4342(9) 2.7483(9) 0.7192(6) 0.070(9) Uiso 1 1 d G . .
H29A H 0.3944 2.7231 0.7305 0.083 Uiso 1 1 calc R . .
C30 C 0.4730(10) 2.7245(7) 0.6818(6) 0.076(11) Uiso 1 1 d G . .
H30A H 0.4599 2.6831 0.6675 0.092 Uiso 1 1 calc R . .
N6 N 0.5312(9) 2.7613(8) 0.6652(5) 0.052(7) Uiso 1 1 d G . .
C31 C 0.7427(12) 2.9994(8) 0.6771(7) 0.062(9) Uiso 1 1 d G . .
C32 C 0.7072(9) 3.0466(11) 0.7038(7) 0.085(11) Uiso 1 1 d G . .
H32A H 0.6557 3.0439 0.7071 0.102 Uiso 1 1 calc R . .
C33 C 0.7471(12) 3.0978(9) 0.7256(7) 0.082(11) Uiso 1 1 d G . .
H33A H 0.7229 3.1300 0.7439 0.098 Uiso 1 1 calc R . .
C34 C 0.8225(12) 3.1018(9) 0.7208(7) 0.063(9) Uiso 1 1 d G . .
C35 C 0.8580(9) 3.0546(11) 0.6941(7) 0.090(12) Uiso 1 1 d G . .
H35A H 0.9095 3.0573 0.6908 0.108 Uiso 1 1 calc R . .
C36 C 0.8181(12) 3.0034(9) 0.6722(6) 0.069(10) Uiso 1 1 d G . .
H36A H 0.8423 2.9712 0.6540 0.083 Uiso 1 1 calc R . .
C37 C 0.8693(17) 3.1540(15) 0.7469(11) 0.077(10) Uiso 1 1 d . . .
H37A H 0.8410 3.1731 0.7726 0.092 Uiso 1 1 calc R . .
H37B H 0.9134 3.1321 0.7612 0.092 Uiso 1 1 calc R . .
N7 N 0.8923(10) 3.2087(8) 0.7158(5) 0.055(7) Uiso 1 1 d G . .
C38 C 0.8458(8) 3.2625(9) 0.7064(6) 0.062(9) Uiso 1 1 d G . .
H38A H 0.8011 3.2663 0.7221 0.075 Uiso 1 1 calc R . .
C39 C 0.8647(10) 3.3106(8) 0.6739(7) 0.086(11) Uiso 1 1 d G . .
H39A H 0.8330 3.3474 0.6675 0.103 Uiso 1 1 calc R . .
C40 C 0.9301(11) 3.3050(8) 0.6509(6) 0.062(9) Uiso 1 1 d G . .
C41 C 0.9766(9) 3.2512(10) 0.6604(6) 0.060(8) Uiso 1 1 d G . .
H41A H 1.0213 3.2474 0.6446 0.072 Uiso 1 1 calc R . .
C42 C 0.9577(9) 3.2031(8) 0.6928(6) 0.073(10) Uiso 1 1 d G . .
H42A H 0.9894 3.1663 0.6993 0.087 Uiso 1 1 calc R . .
C43 C 0.9462(12) 3.3583(8) 0.6169(6) 0.052(8) Uiso 1 1 d G . .
C44 C 0.8922(8) 3.3982(10) 0.5954(7) 0.077(10) Uiso 1 1 d G . .
H44A H 0.8421 3.3910 0.6017 0.092 Uiso 1 1 calc R . .
C45 C 0.9116(10) 3.4485(9) 0.5647(6) 0.072(10) Uiso 1 1 d G . .
H45A H 0.8747 3.4757 0.5500 0.086 Uiso 1 1 calc R . .
N8 N 0.9849(11) 3.4590(8) 0.5555(6) 0.066(8) Uiso 1 1 d G . .
C46 C 1.0389(8) 3.4191(10) 0.5769(7) 0.080(11) Uiso 1 1 d G . .
H46A H 1.0890 3.4263 0.5706 0.096 Uiso 1 1 calc R . .
C47 C 1.0195(10) 3.3688(9) 0.6076(6) 0.074(10) Uiso 1 1 d G . .
H47A H 1.0564 3.3415 0.6223 0.089 Uiso 1 1 calc R . .
C48 C 1.0059(18) 3.5121(15) 0.5238(9) 0.076(11) Uiso 1 1 d . . .
H48A H 0.9758 3.5524 0.5287 0.091 Uiso 1 1 calc R . .
H48B H 1.0582 3.5238 0.5297 0.091 Uiso 1 1 calc R . .
O7 O 1.0389(14) 3.3266(10) 0.4831(8) 0.097(8) Uani 1 1 d . . .
O8 O 1.1660(13) 3.4225(10) 0.4801(8) 0.085(7) Uani 1 1 d . . .
O9 O 1.1741(14) 3.5192(11) 0.5471(9) 0.110(9) Uani 1 1 d . . .
O10 O 0.8998(12) 3.3525(9) 0.4754(8) 0.078(7) Uani 1 1 d . . .
C49 C 0.9218(12) 3.2971(8) 0.5001(6) 0.057(9) Uiso 1 1 d G . .
C50 C 0.8708(9) 3.2552(11) 0.5199(7) 0.094(11) Uiso 1 1 d G A .
H50A H 0.8199 3.2649 0.5163 0.113 Uiso 1 1 calc R . .
C51 C 0.8942(12) 3.1991(10) 0.5450(7) 0.086(11) Uiso 1 1 d G . .
C52 C 0.9687(13) 3.1849(8) 0.5503(7) 0.070(10) Uiso 1 1 d GDU A .
C53 C 1.0197(9) 3.2269(11) 0.5305(7) 0.078(11) Uiso 1 1 d G . .
H53A H 1.0706 3.2172 0.5341 0.093 Uiso 1 1 calc R A .
C54 C 0.9962(11) 3.2830(10) 0.5054(7) 0.068(10) Uiso 1 1 d G A .
C65 C 0.9994(17) 3.1248(10) 0.5781(10) 0.084(11) Uiso 1 1 d DU . .
H65A H 1.0537 3.1257 0.5795 0.100 Uiso 1 1 calc R A .
H65B H 0.9820 3.1254 0.6105 0.100 Uiso 1 1 calc R . .
O4 O 0.9724(13) 3.0654(9) 0.5531(7) 0.103(8) Uiso 1 1 d DU A .
C66 C 0.9692(12) 3.0053(8) 0.5757(7) 0.082(11) Uiso 1 1 d GD . .
C67 C 0.9995(11) 2.9935(10) 0.6205(7) 0.082(11) Uiso 1 1 d GD A .
H67A H 1.0276 3.0273 0.6362 0.098 Uiso 1 1 calc R . .
C68 C 0.9887(12) 2.9323(12) 0.6421(6) 0.119(15) Uiso 1 1 d GD A .
H68A H 1.0094 2.9242 0.6727 0.143 Uiso 1 1 calc R . .
C69 C 0.9477(13) 2.8829(9) 0.6191(8) 0.111(14) Uiso 1 1 d GD A .
C70 C 0.9174(11) 2.8947(9) 0.5743(8) 0.091(12) Uiso 1 1 d GD A .
H70A H 0.8893 2.8609 0.5586 0.109 Uiso 1 1 calc R . .
C71 C 0.9282(12) 2.9559(11) 0.5527(6) 0.103(13) Uiso 1 1 d GD A .
H71A H 0.9075 2.9639 0.5221 0.123 Uiso 1 1 calc R . .
C72 C 0.928(2) 2.8179(14) 0.6399(11) 0.117(17) Uiso 1 1 d DU . .
O5 O 0.8880(15) 2.7760(11) 0.6222(9) 0.133(10) Uani 1 1 d DU A .
O6 O 0.9611(16) 2.8121(11) 0.6814(9) 0.140(11) Uani 1 1 d DU A .
C73 C 0.952(2) 2.7468(13) 0.7033(13) 0.147(16) Uiso 1 1 d DU . .
H73A H 0.8998 2.7383 0.7091 0.176 Uiso 1 1 calc R A .
H73B H 0.9700 2.7109 0.6828 0.176 Uiso 1 1 calc R . .
C74 C 0.994(3) 2.749(2) 0.7463(12) 0.19(2) Uiso 1 1 d DU A .
H74A H 0.9892 2.7062 0.7628 0.287 Uiso 1 1 calc R . .
H74B H 0.9765 2.7852 0.7658 0.287 Uiso 1 1 calc R . .
H74C H 1.0459 2.7563 0.7399 0.287 Uiso 1 1 calc R . .
C75 C 1.1164(19) 3.3082(16) 0.4856(12) 0.077(11) Uiso 1 1 d . . .
H75A H 1.1233 3.2628 0.4729 0.092 Uiso 1 1 calc R . .
H75B H 1.1361 3.3095 0.5184 0.092 Uiso 1 1 calc R . .
C76 C 1.155(2) 3.3612(17) 0.4551(12) 0.093(12) Uiso 1 1 d . . .
H76A H 1.2033 3.3436 0.4460 0.111 Uiso 1 1 calc R . .
H76B H 1.1250 3.3696 0.4261 0.111 Uiso 1 1 calc R . .
C77 C 1.2260(19) 3.4244(16) 0.5100(12) 0.072(11) Uiso 1 1 d . . .
H77A H 1.2694 3.4075 0.4940 0.086 Uiso 1 1 calc R . .
H77B H 1.2180 3.3958 0.5376 0.086 Uiso 1 1 calc R . .
C78 C 1.239(2) 3.4960(18) 0.5256(14) 0.106(14) Uiso 1 1 d . . .
H78A H 1.2814 3.4983 0.5483 0.127 Uiso 1 1 calc R . .
H78B H 1.2496 3.5244 0.4983 0.127 Uiso 1 1 calc R . .
C79 C 0.809(2) 3.4208(19) 0.4294(13) 0.105(13) Uiso 1 1 d . . .
H79A H 0.8388 3.4167 0.4013 0.126 Uiso 1 1 calc R . .
H79B H 0.7566 3.4202 0.4192 0.126 Uiso 1 1 calc R . .
C80 C 0.826(2) 3.3624(17) 0.4631(13) 0.092(12) Uiso 1 1 d . . .
H80A H 0.7991 3.3699 0.4922 0.111 Uiso 1 1 calc R . .
H80B H 0.8063 3.3209 0.4485 0.111 Uiso 1 1 calc R . .
C55A C 0.845(3) 3.162(3) 0.581(2) 0.012(18) Uiso 0.33 1 d PD A -1
H55A H 0.8749 3.1323 0.6014 0.014 Uiso 0.33 1 calc PR A -1
H55B H 0.8191 3.1947 0.6002 0.014 Uiso 0.33 1 calc PR A -1
O3A O 0.793(3) 3.124(3) 0.5514(18) 0.10(3) Uiso 0.33 1 d PD A -1
C56A C 0.733(2) 3.092(2) 0.5686(17) 0.04(2) Uiso 0.33 1 d PGD A -1
C57A C 0.699(3) 3.042(3) 0.5417(18) 0.05(3) Uiso 0.33 1 d PGD A -1
H57A H 0.7253 3.0210 0.5177 0.064 Uiso 0.33 1 calc PR A -1
C58A C 0.628(3) 3.024(3) 0.5499(19) 0.05(3) Uiso 0.33 1 d PGD A -1
H58A H 0.6046 2.9895 0.5315 0.065 Uiso 0.33 1 calc PR A -1
C59A C 0.590(2) 3.055(3) 0.5851(18) 0.09(3) Uiso 0.33 1 d PGD A -1
C60A C 0.623(2) 3.105(2) 0.6120(16) 0.04(2) Uiso 0.33 1 d PGD A -1
H60A H 0.5976 3.1263 0.6360 0.054 Uiso 0.33 1 calc PR A -1
C61A C 0.695(2) 3.124(2) 0.6038(14) 0.05(3) Uiso 0.33 1 d PGD A -1
H61A H 0.7182 3.1578 0.6222 0.061 Uiso 0.33 1 calc PR A -1
C62A C 0.521(3) 3.027(3) 0.602(2) 0.15(5) Uiso 0.33 1 d PD A -1
O1A O 0.485(4) 2.986(4) 0.580(4) 0.24(6) Uiso 0.33 1 d PD A -1
O2A O 0.485(4) 3.075(4) 0.622(3) 0.19(4) Uiso 0.33 1 d PD A -1
C63A C 0.407(4) 3.059(8) 0.626(9) 0.39(16) Uiso 0.33 1 d PD A -1
H63A H 0.3870 3.0797 0.6539 0.470 Uiso 0.33 1 calc PR A -1
H63B H 0.3787 3.0753 0.5977 0.470 Uiso 0.33 1 calc PR A -1
C64A C 0.403(10) 2.988(9) 0.629(14) 0.6(3) Uiso 0.33 1 d PD A -1
H64A H 0.3521 2.9748 0.6328 0.845 Uiso 0.33 1 calc PR A -1
H64B H 0.4339 2.9726 0.6553 0.845 Uiso 0.33 1 calc PR A -1
H64C H 0.4203 2.9685 0.5996 0.845 Uiso 0.33 1 calc PR A -1
C55B C 0.830(3) 3.147(3) 0.558(2) 0.11(2) Uiso 0.67 1 d PD A -2
H55C H 0.8449 3.1200 0.5861 0.133 Uiso 0.67 1 calc PR A -2
H55D H 0.7837 3.1705 0.5639 0.133 Uiso 0.67 1 calc PR A -2
O3B O 0.824(2) 3.106(2) 0.5156(16) 0.19(2) Uiso 0.67 1 d PD A -2
C56B C 0.768(2) 3.062(2) 0.5082(16) 0.25(5) Uiso 0.67 1 d PGD A -2
C57B C 0.766(2) 3.016(2) 0.4713(15) 0.18(3) Uiso 0.67 1 d PGD A -2
H57B H 0.8058 3.0144 0.4509 0.218 Uiso 0.67 1 calc PR A -2
C58B C 0.706(2) 2.974(2) 0.4644(14) 0.17(3) Uiso 0.67 1 d PGD A -2
H58B H 0.7052 2.9430 0.4392 0.207 Uiso 0.67 1 calc PR A -2
C59B C 0.648(2) 2.977(2) 0.4943(16) 0.17(3) Uiso 0.67 1 d PGD A -2
C60B C 0.650(2) 3.023(3) 0.5312(17) 0.19(4) Uiso 0.67 1 d PGD A -2
H60B H 0.6101 3.0248 0.5516 0.233 Uiso 0.67 1 calc PR A -2
C61B C 0.710(3) 3.065(2) 0.5381(16) 0.18(4) Uiso 0.67 1 d PGD A -2
H61B H 0.7108 3.0961 0.5633 0.211 Uiso 0.67 1 calc PR A -2
C62B C 0.586(3) 2.930(3) 0.491(2) 0.23(4) Uiso 0.67 1 d PD A -2
O1B O 0.532(3) 2.930(3) 0.5142(19) 0.25(3) Uiso 0.67 1 d PD A -2
O2B O 0.584(3) 2.902(3) 0.4496(17) 0.23(3) Uiso 0.67 1 d PD A -2
C63B C 0.534(4) 2.845(4) 0.448(2) 0.23(4) Uiso 0.67 1 d PD A -2
H63C H 0.5477 2.8127 0.4731 0.281 Uiso 0.67 1 calc PR A -2
H63D H 0.4829 2.8600 0.4525 0.281 Uiso 0.67 1 calc PR A -2
C64B C 0.540(5) 2.816(4) 0.403(3) 0.31(6) Uiso 0.67 1 d PD A -2
H64D H 0.5029 2.7805 0.3990 0.471 Uiso 0.67 1 calc PR A -2
H64E H 0.5890 2.7961 0.4011 0.471 Uiso 0.67 1 calc PR A -2
H64F H 0.5325 2.8498 0.3790 0.471 Uiso 0.67 1 calc PR A -2
S1 S 1.0380(7) 3.0381(5) 0.7786(4) 0.132(4) Uani 1 1 d DU . .
O11 O 1.0350(15) 2.9683(6) 0.7681(8) 0.148(7) Uani 1 1 d DU . .
O12 O 0.9875(13) 3.0592(10) 0.8120(7) 0.147(7) Uani 1 1 d DU . .
O13 O 1.0439(15) 3.0805(9) 0.7389(6) 0.142(7) Uani 1 1 d DU . .
C81 C 1.1230(10) 3.0453(10) 0.8104(7) 0.190(8) Uani 1 1 d DU . .
F1 F 1.1785(13) 3.0248(12) 0.7848(9) 0.203(8) Uani 1 1 d DU . .
F2 F 1.1372(14) 3.1089(9) 0.8228(9) 0.197(8) Uani 1 1 d DU . .
F3 F 1.1265(15) 3.0092(11) 0.8503(8) 0.198(8) Uani 1 1 d DU . .
S2 S 0.8154(7) 2.8610(5) 0.9101(5) 0.131(4) Uani 1 1 d DU . .
O14 O 0.7745(15) 2.8085(12) 0.9304(10) 0.188(8) Uani 1 1 d DU . .
O15 O 0.8537(17) 2.9003(12) 0.9424(9) 0.190(8) Uani 1 1 d DU . .
O16 O 0.7793(13) 2.8931(10) 0.8717(7) 0.122(7) Uani 1 1 d DU . .
C82 C 0.8883(14) 2.8139(13) 0.8880(10) 0.252(11) Uani 1 1 d DU . .
F4 F 0.8726(18) 2.7799(13) 0.8494(10) 0.254(12) Uani 1 1 d DU . .
F5 F 0.9137(19) 2.7701(15) 0.9207(11) 0.279(12) Uani 1 1 d DU . .
F6 F 0.9402(16) 2.8617(15) 0.8793(13) 0.281(12) Uani 1 1 d DU . .
S3 S 0.9500(7) 2.5301(5) 0.6968(4) 0.134(4) Uani 1 1 d DU . .
O17 O 0.9510(16) 2.5463(12) 0.6471(7) 0.159(7) Uani 1 1 d DU . .
O18 O 0.9227(15) 2.4675(9) 0.7053(9) 0.146(7) Uani 1 1 d DU . .
O19 O 0.9236(15) 2.5855(10) 0.7223(8) 0.146(7) Uani 1 1 d DU . .
C83 C 1.0454(12) 2.5278(14) 0.7084(11) 0.250(11) Uani 1 1 d DU . .
F7 F 1.0625(17) 2.5097(17) 0.7523(11) 0.273(11) Uani 1 1 d DU . .
F8 F 1.0782(15) 2.4838(16) 0.6804(13) 0.271(11) Uani 1 1 d DU . .
F9 F 1.0760(15) 2.5895(14) 0.7012(13) 0.245(11) Uani 1 1 d DU . .
S4A S 1.2089(18) 3.2811(13) 0.6459(14) 0.178(14) Uani 0.50 1 d PDU B -1
O20A O 1.167(3) 3.260(2) 0.6847(18) 0.182(15) Uani 0.50 1 d PDU B -1
O21A O 1.278(2) 3.251(2) 0.645(3) 0.185(15) Uani 0.50 1 d PDU B -1
O22A O 1.168(3) 3.288(3) 0.6032(16) 0.183(16) Uani 0.50 1 d PDU B -1
C84A C 1.233(2) 3.3633(15) 0.6636(15) 0.228(16) Uani 0.50 1 d PDU B -1
F10A F 1.176(2) 3.402(2) 0.673(2) 0.232(17) Uani 0.50 1 d PDU B -1
F11A F 1.277(3) 3.362(2) 0.7028(17) 0.231(16) Uani 0.50 1 d PDU B -1
F12A F 1.270(3) 3.395(2) 0.6295(17) 0.231(16) Uani 0.50 1 d PDU B -1
S4B S 1.1879(17) 3.2521(12) 0.6445(8) 0.135(9) Uani 0.50 1 d PDU C -2
O20B O 1.152(3) 3.289(2) 0.6804(14) 0.147(12) Uani 0.50 1 d PDU C -2
O21B O 1.2625(19) 3.265(2) 0.6435(19) 0.146(11) Uani 0.50 1 d PDU C -2
O22B O 1.147(3) 3.248(2) 0.6016(12) 0.141(12) Uani 0.50 1 d PDU C -2
C84B C 1.184(2) 3.1701(14) 0.6679(13) 0.202(14) Uani 0.50 1 d PDU C -2
F10B F 1.222(3) 3.162(2) 0.7080(13) 0.209(15) Uani 0.50 1 d PDU C -2
F11B F 1.208(3) 3.1222(18) 0.6389(15) 0.205(15) Uani 0.50 1 d PDU C -2
F12B F 1.112(2) 3.154(2) 0.6760(17) 0.209(15) Uani 0.50 1 d PDU C -2
N1S N 0.784(2) 2.820(2) 0.7314(15) 0.155(17) Uiso 1 1 d . . .
C1S C 0.810(3) 2.858(3) 0.751(2) 0.18(2) Uiso 1 1 d . . .
C2S C 0.853(3) 2.916(3) 0.7750(18) 0.19(2) Uiso 1 1 d . . .
H2SA H 0.8891 2.9332 0.7539 0.284 Uiso 1 1 calc R . .
H2SB H 0.8776 2.8990 0.8037 0.284 Uiso 1 1 calc R . .
H2SC H 0.8186 2.9515 0.7829 0.284 Uiso 1 1 calc R . .
O1W O 0.792(3) 3.172(2) 0.3495(18) 0.118(18) Uiso 0.50 1 d P . .
O2W O 1.0929(18) 2.8861(15) 0.9215(12) 0.172(13) Uiso 1 1 d . . .

loop_
_atom_site_aniso_label
_atom_site_aniso_U_11
_atom_site_aniso_U_22
_atom_site_aniso_U_33
_atom_site_aniso_U_23
_atom_site_aniso_U_13
_atom_site_aniso_U_12
Ru1 0.113(2) 0.0393(15) 0.0599(18) 0.0000(16) 0.0397(15) -0.0023(19)
O7 0.13(2) 0.067(15) 0.10(2) 0.035(13) 0.061(16) 0.004(15)
O8 0.11(2) 0.076(16) 0.071(18) 0.033(13) 0.035(16) -0.021(15)
O9 0.11(2) 0.067(17) 0.15(2) 0.004(16) 0.017(19) -0.015(16)
O10 0.083(19) 0.041(13) 0.110(19) 0.013(12) 0.033(14) 0.007(12)
O5 0.17(3) 0.069(17) 0.16(3) -0.001(16) 0.040(19) -0.040(17)
O6 0.22(3) 0.070(18) 0.14(3) 0.012(16) 0.04(2) -0.046(19)
S1 0.200(10) 0.075(6) 0.124(10) 0.010(6) 0.061(7) 0.012(8)
O11 0.230(18) 0.077(9) 0.141(16) 0.020(10) 0.051(14) 0.025(13)
O12 0.210(14) 0.109(14) 0.127(16) -0.004(12) 0.064(12) 0.014(14)
O13 0.212(18) 0.077(12) 0.142(14) 0.020(10) 0.067(12) 0.015(14)
C81 0.206(13) 0.153(17) 0.21(2) 0.010(15) 0.018(12) 0.020(15)
F1 0.209(13) 0.172(18) 0.23(2) 0.012(16) 0.033(15) 0.031(17)
F2 0.207(18) 0.151(16) 0.23(2) 0.000(14) -0.012(16) 0.027(15)
F3 0.215(19) 0.176(18) 0.204(19) 0.017(16) 0.004(13) 0.001(17)
S2 0.201(12) 0.051(7) 0.141(12) 0.009(6) 0.020(9) 0.001(7)
O14 0.227(18) 0.139(16) 0.198(19) 0.081(13) 0.010(14) -0.017(13)
O15 0.27(2) 0.108(16) 0.190(19) 0.005(11) -0.044(15) 0.002(13)
O16 0.184(17) 0.056(13) 0.129(16) 0.006(10) 0.033(13) -0.024(11)
C82 0.31(2) 0.18(2) 0.27(3) 0.037(16) 0.11(2) 0.103(15)
F4 0.35(3) 0.16(2) 0.26(2) 0.019(16) 0.14(2) 0.106(18)
F5 0.35(3) 0.21(2) 0.29(3) 0.045(19) 0.10(2) 0.152(17)
F6 0.29(2) 0.25(2) 0.31(3) 0.032(19) 0.12(2) 0.063(18)
S3 0.193(10) 0.070(7) 0.143(10) 0.014(7) 0.050(9) 0.007(8)
O17 0.227(18) 0.111(14) 0.145(12) 0.022(12) 0.080(14) 0.006(15)
O18 0.226(16) 0.070(10) 0.145(16) 0.024(12) 0.042(15) 0.017(12)
O19 0.210(16) 0.088(12) 0.143(15) -0.013(12) 0.042(15) -0.011(13)
C83 0.188(12) 0.25(3) 0.31(3) -0.02(2) 0.009(17) 0.015(13)
F7 0.231(19) 0.26(3) 0.32(3) 0.00(2) -0.040(18) 0.002(19)
F8 0.181(16) 0.28(3) 0.36(3) -0.03(3) 0.03(2) 0.039(17)
F9 0.164(16) 0.27(3) 0.30(3) -0.02(2) 0.02(2) -0.011(15)
S4A 0.10(3) 0.23(2) 0.21(4) -0.08(2) 0.08(2) -0.003(19)
O20A 0.11(3) 0.24(3) 0.21(4) -0.08(3) 0.08(2) 0.00(2)
O21A 0.10(3) 0.24(3) 0.22(4) -0.07(3) 0.07(2) -0.01(2)
O22A 0.11(3) 0.23(3) 0.21(4) -0.07(3) 0.07(2) 0.01(2)
C84A 0.21(4) 0.21(3) 0.26(4) -0.07(3) 0.03(3) -0.02(2)
F10A 0.22(4) 0.21(3) 0.27(5) -0.08(3) 0.03(3) -0.02(2)
F11A 0.21(4) 0.22(3) 0.26(4) -0.07(3) 0.03(3) -0.03(3)
F12A 0.22(4) 0.22(3) 0.26(5) -0.07(3) 0.03(3) -0.03(2)
S4B 0.13(2) 0.208(19) 0.066(15) 0.017(16) 0.051(16) 0.07(2)
O20B 0.14(3) 0.23(2) 0.07(2) 0.01(2) 0.05(2) 0.07(2)
O21B 0.14(2) 0.22(2) 0.08(2) 0.00(2) 0.04(2) 0.07(2)
O22B 0.14(3) 0.21(3) 0.075(18) 0.01(2) 0.043(19) 0.07(3)
C84B 0.25(4) 0.22(2) 0.14(3) 0.06(2) 0.07(3) 0.07(3)
F10B 0.27(4) 0.23(3) 0.13(3) 0.07(2) 0.07(3) 0.08(3)
F11B 0.26(4) 0.20(2) 0.15(3) 0.06(2) 0.07(3) 0.07(3)
F12B 0.26(4) 0.22(3) 0.15(3) 0.06(2) 0.08(3) 0.06(3)

loop_
_atom_type_symbol
_atom_type_description
_atom_type_scat_dispersion_real
_atom_type_scat_dispersion_imag
_atom_type_scat_source
C C 0.0033 0.0016 'International Tables Vol C Tables 4.2.6.8 and 6.1.1.4'
H H 0.0000 0.0000 'International Tables Vol C Tables 4.2.6.8 and 6.1.1.4'
N N 0.0061 0.0033 'International Tables Vol C Tables 4.2.6.8 and 6.1.1.4'
O O 0.0106 0.0060 'International Tables Vol C Tables 4.2.6.8 and 6.1.1.4'
F F 0.0171 0.0103 'International Tables Vol C Tables 4.2.6.8 and 6.1.1.4'
S S 0.1246 0.1234 'International Tables Vol C Tables 4.2.6.8 and 6.1.1.4'
Ru Ru -1.2594 0.8363 'International Tables Vol C Tables 4.2.6.8 and 6.1.1.4'

loop_
_geom_angle_atom_site_label_1
_geom_angle_atom_site_label_2
_geom_angle_atom_site_label_3
_geom_angle
_geom_angle_site_symmetry_1
N2 Ru1 N5 178.4(9) .
N2 Ru1 N3 76.8(9) .
N5 Ru1 N3 102.0(9) .
N2 Ru1 N1 78.8(8) .
N5 Ru1 N1 102.3(8) .
N3 Ru1 N1 155.7(9) .
N2 Ru1 N4 102.2(8) .
N5 Ru1 N4 79.0(9) .
N3 Ru1 N4 97.0(8) .
N1 Ru1 N4 88.9(7) .
N2 Ru1 N6 101.6(7) .
N5 Ru1 N6 77.2(8) .
N3 Ru1 N6 85.6(8) .
N1 Ru1 N6 98.5(6) .
N4 Ru1 N6 156.1(8) .
C1 N1 C5 120.0 .
C1 N1 Ru1 125.9(10) .
C5 N1 Ru1 114.0(10) .
N1 C1 C2 120.0 .
N1 C1 H1A 120.0 .
C2 C1 H1A 120.0 .
C1 C2 C3 120.0 .
C1 C2 H2A 120.0 .
C3 C2 H2A 120.0 .
C2 C3 C4 120.0 .
C2 C3 H3A 120.0 .
C4 C3 H3A 120.0 .
C5 C4 C3 120.0 .
C5 C4 H4A 120.0 .
C3 C4 H4A 120.0 .
C4 C5 N1 120.0 .
C4 C5 C6 125.6(16) .
N1 C5 C6 114.3(16) .
C7 C6 N2 120.0 .
C7 C6 C5 125.7(16) .
N2 C6 C5 114.3(16) .
C8 C7 C6 120.0 .
C8 C7 H7A 120.0 .
C6 C7 H7A 120.0 .
C7 C8 C9 120.0 .
C7 C8 H8A 120.0 .
C9 C8 H8A 120.0 .
C8 C9 C10 120.0 .
C8 C9 H9A 120.0 .
C10 C9 H9A 120.0 .
C11 C10 N2 110.5(19) .
C11 C10 C9 129.5(19) .
N2 C10 C9 120.0 .
C10 N2 C6 120.0 .
C10 N2 Ru1 121.4(12) .
C6 N2 Ru1 118.5(12) .
C10 C11 C12 124(2) .
C10 C11 N3 116(2) .
C12 C11 N3 120.0 .
C13 C12 C11 120.0 .
C13 C12 H12A 120.0 .
C11 C12 H12A 120.0 .
C12 C13 C14 120.0 .
C12 C13 H13A 120.0 .
C14 C13 H13A 120.0 .
C15 C14 C13 120.0 .
C15 C14 H14A 120.0 .
C13 C14 H14A 120.0 .
C14 C15 N3 120.0 .
C14 C15 H15A 120.0 .
N3 C15 H15A 120.0 .
C15 N3 C11 120.0 .
C15 N3 Ru1 124.4(15) .
C11 N3 Ru1 115.5(15) .
C16 N4 C20 120.0 .
C16 N4 Ru1 126.0(12) .
C20 N4 Ru1 113.9(12) .
C17 C16 N4 120.0 .
C17 C16 H16A 120.0 .
N4 C16 H16A 120.0 .
C16 C17 C18 120.0 .
C16 C17 H17A 120.0 .
C18 C17 H17A 120.0 .
C17 C18 C19 120.0 .
C17 C18 H18A 120.0 .
C19 C18 H18A 120.0 .
C20 C19 C18 120.0 .
C20 C19 H19A 120.0 .
C18 C19 H19A 120.0 .
C19 C20 N4 120.0 .
C19 C20 C21 125.0(17) .
N4 C20 C21 115.0(17) .
C22 C21 N5 120.0 .
C22 C21 C20 127.6(17) .
N5 C21 C20 112.2(17) .
C23 C22 C21 120.0 .
C23 C22 H22A 120.0 .
C21 C22 H22A 120.0 .
C22 C23 C24 120.0 .
C22 C23 C31 118.5(17) .
C24 C23 C31 121.4(17) .
C23 C24 C25 120.0 .
C23 C24 H24A 120.0 .
C25 C24 H24A 120.0 .
N5 C25 C24 120.0 .
N5 C25 C26 111.3(17) .
C24 C25 C26 128.5(17) .
C25 N5 C21 120.0 .
C25 N5 Ru1 120.9(13) .
C21 N5 Ru1 118.8(13) .
C27 C26 N6 120.0 .
C27 C26 C25 122.9(16) .
N6 C26 C25 116.9(16) .
C28 C27 C26 120.0 .
C28 C27 H27A 120.0 .
C26 C27 H27A 120.0 .
C27 C28 C29 120.0 .
C27 C28 H28A 120.0 .
C29 C28 H28A 120.0 .
C30 C29 C28 120.0 .
C30 C29 H29A 120.0 .
C28 C29 H29A 120.0 .
N6 C30 C29 120.0 .
N6 C30 H30A 120.0 .
C29 C30 H30A 120.0 .
C30 N6 C26 120.0 .
C30 N6 Ru1 125.6(10) .
C26 N6 Ru1 113.1(10) .
C32 C31 C36 120.0 .
C32 C31 C23 118.2(17) .
C36 C31 C23 121.5(17) .
C31 C32 C33 120.0 .
C31 C32 H32A 120.0 .
C33 C32 H32A 120.0 .
C34 C33 C32 120.0 .
C34 C33 H33A 120.0 .
C32 C33 H33A 120.0 .
C35 C34 C33 120.0 .
C35 C34 C37 118(2) .
C33 C34 C37 121.8(19) .
C34 C35 C36 120.0 .
C34 C35 H35A 120.0 .
C36 C35 H35A 120.0 .
C35 C36 C31 120.0 .
C35 C36 H36A 120.0 .
C31 C36 H36A 120.0 .
N7 C37 C34 112(2) .
N7 C37 H37A 109.1 .
C34 C37 H37A 109.1 .
N7 C37 H37B 109.1 .
C34 C37 H37B 109.1 .
H37A C37 H37B 107.9 .
C38 N7 C42 120.0 .
C38 N7 C37 120.2(19) .
C42 N7 C37 119.5(18) .
C39 C38 N7 120.0 .
C39 C38 H38A 120.0 .
N7 C38 H38A 120.0 .
C40 C39 C38 120.0 .
C40 C39 H39A 120.0 .
C38 C39 H39A 120.0 .
C39 C40 C41 120.0 .
C39 C40 C43 116.7(16) .
C41 C40 C43 123.3(17) .
C40 C41 C42 120.0 .
C40 C41 H41A 120.0 .
C42 C41 H41A 120.0 .
C41 C42 N7 120.0 .
C41 C42 H42A 120.0 .
N7 C42 H42A 120.0 .
C44 C43 C47 120.0 .
C44 C43 C40 123.1(17) .
C47 C43 C40 116.9(17) .
C43 C44 C45 120.0 .
C43 C44 H44A 120.0 .
C45 C44 H44A 120.0 .
C44 C45 N8 120.0 .
C44 C45 H45A 120.0 .
N8 C45 H45A 120.0 .
C46 N8 C45 120.0 .
C46 N8 C48 119(2) .
C45 N8 C48 121(2) .
C47 C46 N8 120.0 .
C47 C46 H46A 120.0 .
N8 C46 H46A 120.0 .
C46 C47 C43 120.0 .
C46 C47 H47A 120.0 .
C43 C47 H47A 120.0 .
C48 C48 N8 108(3) 3_7<6
C48 C48 H48A 110.2 3_7<6
N8 C48 H48A 110.2 .
C48 C48 H48B 110.2 3_7<6
N8 C48 H48B 110.2 .
H48A C48 H48B 108.5 .
C54 O7 C75 113(2) .
C77 O8 C76 115(3) .
C79 O9 C78 108(3) 3_7<6
C49 O10 C80 120(2) .
O10 C49 C50 120.8(19) .
O10 C49 C54 119.2(19) .
C50 C49 C54 120.0 .
C51 C50 C49 120.0 .
C51 C50 H50A 120.0 .
C49 C50 H50A 120.0 .
C50 C51 C52 120.0 .
C50 C51 C55A 123(3) .
C52 C51 C55A 115(3) .
C50 C51 C55B 115(3) .
C52 C51 C55B 124(3) .
C55A C51 C55B 27(2) .
C51 C52 C53 120.0 .
C51 C52 C65 123(2) .
C53 C52 C65 117(2) .
C54 C53 C52 120.0 .
C54 C53 H53A 120.0 .
C52 C53 H53A 120.0 .
O7 C54 C53 127(2) .
O7 C54 C49 113(2) .
C53 C54 C49 120.0 .
O4 C65 C52 106.1(18) .
O4 C65 H65A 110.5 .
C52 C65 H65A 110.5 .
O4 C65 H65B 110.5 .
C52 C65 H65B 110.5 .
H65A C65 H65B 108.7 .
C66 O4 C65 120.3(17) .
O4 C66 C67 124.1(16) .
O4 C66 C71 115.8(16) .
C67 C66 C71 120.0 .
C66 C67 C68 120.0 .
C66 C67 H67A 120.0 .
C68 C67 H67A 120.0 .
C67 C68 C69 120.0 .
C67 C68 H68A 120.0 .
C69 C68 H68A 120.0 .
C70 C69 C68 120.0 .
C70 C69 C72 115.1(18) .
C68 C69 C72 124.8(18) .
C69 C70 C71 120.0 .
C69 C70 H70A 120.0 .
C71 C70 H70A 120.0 .
C70 C71 C66 120.0 .
C70 C71 H71A 120.0 .
C66 C71 H71A 120.0 .
O5 C72 O6 124(2) .
O5 C72 C69 126(2) .
O6 C72 C69 109(2) .
C72 O6 C73 114(2) .
C74 C73 O6 106.1(14) .
C74 C73 H73A 110.5 .
O6 C73 H73A 110.5 .
C74 C73 H73B 110.5 .
O6 C73 H73B 110.5 .
H73A C73 H73B 108.7 .
C73 C74 H74A 109.5 .
C73 C74 H74B 109.5 .
H74A C74 H74B 109.5 .
C73 C74 H74C 109.5 .
H74A C74 H74C 109.5 .
H74B C74 H74C 109.5 .
O7 C75 C76 105(3) .
O7 C75 H75A 110.7 .
C76 C75 H75A 110.7 .
O7 C75 H75B 110.7 .
C76 C75 H75B 110.7 .
H75A C75 H75B 108.8 .
O8 C76 C75 111(3) .
O8 C76 H76A 109.4 .
C75 C76 H76A 109.4 .
O8 C76 H76B 109.4 .
C75 C76 H76B 109.4 .
H76A C76 H76B 108.0 .
O8 C77 C78 109(3) .
O8 C77 H77A 109.9 .
C78 C77 H77A 109.9 .
O8 C77 H77B 109.9 .
C78 C77 H77B 109.9 .
H77A C77 H77B 108.3 .
O9 C78 C77 108(3) .
O9 C78 H78A 110.1 .
C77 C78 H78A 110.1 .
O9 C78 H78B 110.1 .
C77 C78 H78B 110.1 .
H78A C78 H78B 108.4 .
O9 C79 C80 109(3) 3_7<6
O9 C79 H79A 110.0 3_7<6
C80 C79 H79A 110.0 .
O9 C79 H79B 110.0 3_7<6
C80 C79 H79B 110.0 .
H79A C79 H79B 108.3 .
O10 C80 C79 116(3) .
O10 C80 H80A 108.4 .
C79 C80 H80A 108.4 .
O10 C80 H80B 108.4 .
C79 C80 H80B 108.4 .
H80A C80 H80B 107.5 .
O3A C55A C51 105(4) .
O3A C55A H55A 110.8 .
C51 C55A H55A 110.8 .
O3A C55A H55B 110.8 .
C51 C55A H55B 110.8 .
H55A C55A H55B 108.9 .
C56A O3A C55A 123(3) .
O3A C56A C57A 118(2) .
O3A C56A C61A 119(2) .
C57A C56A C61A 120.00(7) .
C58A C57A C56A 120.0 .
C58A C57A H57A 120.0 .
C56A C57A H57A 120.0 .
C57A C58A C59A 120.0 .
C57A C58A H58A 120.0 .
C59A C58A H58A 120.0 .
C60A C59A C58A 120.00(6) .
C60A C59A C62A 117(2) .
C58A C59A C62A 122(2) .
C59A C60A C61A 120.0 .
C59A C60A H60A 120.0 .
C61A C60A H60A 120.0 .
C60A C61A C56A 120.0 .
C60A C61A H61A 120.0 .
C56A C61A H61A 120.0 .
O1A C62A O2A 118(4) .
O1A C62A C59A 122(4) .
O2A C62A C59A 108(3) .
C62A O2A C63A 111(4) .
C64A C63A O2A 106(3) .
C64A C63A H63A 110.5 .
O2A C63A H63A 110.5 .
C64A C63A H63B 110.5 .
O2A C63A H63B 110.5 .
H63A C63A H63B 108.7 .
C63A C64A H64A 109.5 .
C63A C64A H64B 109.5 .
H64A C64A H64B 109.5 .
C63A C64A H64C 109.5 .
H64A C64A H64C 109.5 .
H64B C64A H64C 109.5 .
O3B C55B C51 101(4) .
O3B C55B H55C 111.5 .
C51 C55B H55C 111.5 .
O3B C55B H55D 111.5 .
C51 C55B H55D 111.5 .
H55C C55B H55D 109.3 .
C56B O3B C55B 121(3) .
O3B C56B C57B 122(2) .
O3B C56B C61B 118(2) .
C57B C56B C61B 120.00(7) .
C56B C57B C58B 120.00(7) .
C56B C57B H57B 120.0 .
C58B C57B H57B 120.0 .
C59B C58B C57B 120.0 .
C59B C58B H58B 120.0 .
C57B C58B H58B 120.0 .
C58B C59B C60B 120.00(6) .
C58B C59B C62B 123(2) .
C60B C59B C62B 117(2) .
C59B C60B C61B 120.00(7) .
C59B C60B H60B 120.0 .
C61B C60B H60B 120.0 .
C60B C61B C56B 120.0 .
C60B C61B H61B 120.0 .
C56B C61B H61B 120.0 .
O1B C62B O2B 120(4) .
O1B C62B C59B 128(4) .
O2B C62B C59B 108(3) .
C62B O2B C63B 111(3) .
C64B C63B O2B 106(3) .
C64B C63B H63C 110.5 .
O2B C63B H63C 110.5 .
C64B C63B H63D 110.5 .
O2B C63B H63D 110.5 .
H63C C63B H63D 108.7 .
C63B C64B H64D 109.5 .
C63B C64B H64E 109.5 .
H64D C64B H64E 109.5 .
C63B C64B H64F 109.5 .
H64D C64B H64F 109.5 .
H64E C64B H64F 109.5 .
O12 S1 O13 115.4(10) .
O12 S1 O11 114.4(10) .
O13 S1 O11 114.9(10) .
O12 S1 C81 102.1(14) .
O13 S1 C81 105.4(14) .
O11 S1 C81 102.3(13) .
F1 C81 F2 107.1(13) .
F1 C81 F3 106.6(13) .
F2 C81 F3 106.5(13) .
F1 C81 S1 111.2(17) .
F2 C81 S1 111.6(16) .
F3 C81 S1 113.5(16) .
O15 S2 O16 117.8(15) .
O15 S2 O14 114.1(18) .
O16 S2 O14 114.7(16) .
O15 S2 C82 100.0(16) .
O16 S2 C82 107.4(14) .
O14 S2 C82 99.6(14) .
F4 C82 F5 107(2) .
F4 C82 F6 110(2) .
F5 C82 F6 111(2) .
F4 C82 S2 116(2) .
F5 C82 S2 110.0(19) .
F6 C82 S2 103.2(18) .
O18 S3 O19 119.3(16) .
O18 S3 O17 113.2(16) .
O19 S3 O17 110.1(15) .
O18 S3 C83 107.8(15) .
O19 S3 C83 106.1(15) .
O17 S3 C83 97.9(14) .
F7 C83 F8 107(2) .
F7 C83 F9 108(2) .
F8 C83 F9 108(2) .
F7 C83 S3 112(2) .
F8 C83 S3 111(2) .
F9 C83 S3 110.7(19) .
O21A S4A O22A 118(2) .
O21A S4A O20A 113(2) .
O22A S4A O20A 115(2) .
O21A S4A C84A 102(2) .
O22A S4A C84A 106(2) .
O20A S4A C84A 100.6(19) .
F10A C84A F11A 106(3) .
F10A C84A F12A 107(3) .
F11A C84A F12A 107(3) .
F10A C84A S4A 115(2) .
F11A C84A S4A 111(2) .
F12A C84A S4A 111(2) .
O21B S4B O22B 119(2) .
O21B S4B O20B 113(2) .
O22B S4B O20B 114(2) .
O21B S4B C84B 104(2) .
O22B S4B C84B 103.9(19) .
O20B S4B C84B 100.0(18) .
F10B C84B F11B 106(3) .
F10B C84B F12B 107(3) .
F11B C84B F12B 106(3) .
F10B C84B S4B 114(2) .
F11B C84B S4B 114(2) .
F12B C84B S4B 110(2) .
N1S C1S C2S 175(7) .
C1S C2S H2SA 109.5 .
C1S C2S H2SB 109.5 .
H2SA C2S H2SB 109.5 .
C1S C2S H2SC 109.5 .
H2SA C2S H2SC 109.5 .
H2SB C2S H2SC 109.5 .

loop_
_geom_bond_atom_site_label_1
_geom_bond_atom_site_label_2
_geom_bond_distance
_geom_bond_site_symmetry_2
Ru1 N2 1.933(14) .
Ru1 N5 1.962(14) .
Ru1 N3 2.019(18) .
Ru1 N1 2.062(13) .
Ru1 N4 2.066(14) .
Ru1 N6 2.093(13) .
N1 C1 1.3900 .
N1 C5 1.3900 .
C1 C2 1.3900 .
C1 H1A 0.9500 .
C2 C3 1.3900 .
C2 H2A 0.9500 .
C3 C4 1.3900 .
C3 H3A 0.9500 .
C4 C5 1.3900 .
C4 H4A 0.9500 .
C5 C6 1.394(19) .
C6 C7 1.3900 .
C6 N2 1.3900 .
C7 C8 1.3900 .
C7 H7A 0.9500 .
C8 C9 1.3900 .
C8 H8A 0.9500 .
C9 C10 1.3900 .
C9 H9A 0.9500 .
C10 C11 1.37(2) .
C10 N2 1.3900 .
C11 C12 1.3900 .
C11 N3 1.3900 .
C12 C13 1.3900 .
C12 H12A 0.9500 .
C13 C14 1.3900 .
C13 H13A 0.9500 .
C14 C15 1.3900 .
C14 H14A 0.9500 .
C15 N3 1.3900 .
C15 H15A 0.9500 .
N4 C16 1.3900 .
N4 C20 1.3900 .
C16 C17 1.3900 .
C16 H16A 0.9500 .
C17 C18 1.3900 .
C17 H17A 0.9500 .
C18 C19 1.3900 .
C18 H18A 0.9500 .
C19 C20 1.3900 .
C19 H19A 0.9500 .
C20 C21 1.446(19) .
C21 C22 1.3900 .
C21 N5 1.3900 .
C22 C23 1.3900 .
C22 H22A 0.9500 .
C23 C24 1.3900 .
C23 C31 1.485(19) .
C24 C25 1.3900 .
C24 H24A 0.9500 .
C25 N5 1.3900 .
C25 C26 1.392(19) .
C26 C27 1.3900 .
C26 N6 1.3900 .
C27 C28 1.3900 .
C27 H27A 0.9500 .
C28 C29 1.3900 .
C28 H28A 0.9500 .
C29 C30 1.3900 .
C29 H29A 0.9500 .
C30 N6 1.3900 .
C30 H30A 0.9500 .
C31 C32 1.3900 .
C31 C36 1.3900 .
C32 C33 1.3900 .
C32 H32A 0.9500 .
C33 C34 1.3900 .
C33 H33A 0.9500 .
C34 C35 1.3900 .
C34 C37 1.52(3) .
C35 C36 1.3900 .
C35 H35A 0.9500 .
C36 H36A 0.9500 .
C37 N7 1.48(3) .
C37 H37A 0.9900 .
C37 H37B 0.9900 .
N7 C38 1.3900 .
N7 C42 1.3900 .
C38 C39 1.3900 .
C38 H38A 0.9500 .
C39 C40 1.3900 .
C39 H39A 0.9500 .
C40 C41 1.3900 .
C40 C43 1.480(18) .
C41 C42 1.3900 .
C41 H41A 0.9500 .
C42 H42A 0.9500 .
C43 C44 1.3900 .
C43 C47 1.3900 .
C44 C45 1.3900 .
C44 H44A 0.9500 .
C45 N8 1.3900 .
C45 H45A 0.9500 .
N8 C46 1.3900 .
N8 C48 1.46(3) .
C46 C47 1.3900 .
C46 H46A 0.9500 .
C47 H47A 0.9500 .
C48 C48 1.45(5) 3_7<6
C48 H48A 0.9900 .
C48 H48B 0.9900 .
O7 C54 1.35(2) .
O7 C75 1.46(3) .
O8 C77 1.36(3) .
O8 C76 1.43(3) .
O9 C79 1.40(4) 3_7<6
O9 C78 1.43(4) .
O10 C49 1.36(2) .
O10 C80 1.39(4) .
C49 C50 1.3900 .
C49 C54 1.3900 .
C50 C51 1.3900 .
C50 H50A 0.9500 .
C51 C52 1.3900 .
C51 C55A 1.57(6) .
C51 C55B 1.62(6) .
C52 C53 1.3900 .
C52 C65 1.534(17) .
C53 C54 1.3900 .
C53 H53A 0.9500 .
C65 O4 1.463(17) .
C65 H65A 0.9900 .
C65 H65B 0.9900 .
O4 C66 1.368(15) .
C66 C67 1.3900 .
C66 C71 1.3900 .
C67 C68 1.3900 .
C67 H67A 0.9500 .
C68 C69 1.3900 .
C68 H68A 0.9500 .
C69 C70 1.3900 .
C69 C72 1.481(18) .
C70 C71 1.3900 .
C70 H70A 0.9500 .
C71 H71A 0.9500 .
C72 O5 1.208(17) .
C72 O6 1.311(17) .
O6 C73 1.461(10) .
C73 C74 1.421(10) .
C73 H73A 0.9900 .
C73 H73B 0.9900 .
C74 H74A 0.9800 .
C74 H74B 0.9800 .
C74 H74C 0.9800 .
C75 C76 1.56(4) .
C75 H75A 0.9900 .
C75 H75B 0.9900 .
C76 H76A 0.9900 .
C76 H76B 0.9900 .
C77 C78 1.52(4) .
C77 H77A 0.9900 .
C77 H77B 0.9900 .
C78 H78A 0.9900 .
C78 H78B 0.9900 .
C79 O9 1.40(4) 3_7<6
C79 C80 1.54(4) .
C79 H79A 0.9900 .
C79 H79B 0.9900 .
C80 H80A 0.9900 .
C80 H80B 0.9900 .
C55A O3A 1.46(3) .
C55A H55A 0.9900 .
C55A H55B 0.9900 .
O3A C56A 1.37(2) .
C56A C57A 1.3900 .
C56A C61A 1.3900 .
C57A C58A 1.3900 .
C57A H57A 0.9500 .
C58A C59A 1.3900 .
C58A H58A 0.9500 .
C59A C60A 1.3900 .
C59A C62A 1.48(3) .
C60A C61A 1.3900 .
C60A H60A 0.9500 .
C61A H61A 0.9500 .
C62A O1A 1.22(3) .
C62A O2A 1.32(3) .
O2A C63A 1.47(2) .
C63A C64A 1.42(2) .
C63A H63A 0.9900 .
C63A H63B 0.9900 .
C64A H64A 0.9800 .
C64A H64B 0.9800 .
C64A H64C 0.9800 .
C55B O3B 1.47(2) .
C55B H55C 0.9900 .
C55B H55D 0.9900 .
O3B C56B 1.37(2) .
C56B C57B 1.3900 .
C56B C61B 1.3900 .
C57B C58B 1.3900 .
C57B H57B 0.9500 .
C58B C59B 1.3900 .
C58B H58B 0.9500 .
C59B C60B 1.3900 .
C59B C62B 1.48(2) .
C60B C61B 1.3900 .
C60B H60B 0.9500 .
C61B H61B 0.9500 .
C62B O1B 1.21(2) .
C62B O2B 1.31(3) .
O2B C63B 1.47(2) .
C63B C64B 1.41(2) .
C63B H63C 0.9900 .
C63B H63D 0.9900 .
C64B H64D 0.9800 .
C64B H64E 0.9800 .
C64B H64F 0.9800 .
S1 O12 1.419(9) .
S1 O13 1.422(9) .
S1 O11 1.429(9) .
S1 C81 1.771(10) .
C81 F1 1.337(10) .
C81 F2 1.344(10) .
C81 F3 1.349(10) .
S2 O15 1.380(16) .
S2 O16 1.409(15) .
S2 O14 1.424(16) .
S2 C82 1.767(19) .
C82 F4 1.316(19) .
C82 F5 1.348(19) .
C82 F6 1.38(2) .
S3 O18 1.375(15) .
S3 O19 1.421(15) .
S3 O17 1.455(16) .
S3 C83 1.759(19) .
C83 F7 1.328(19) .
C83 F8 1.35(2) .
C83 F9 1.37(2) .
S4A O21A 1.397(18) .
S4A O22A 1.408(17) .
S4A O20A 1.433(18) .
S4A C84A 1.77(2) .
C84A F10A 1.32(2) .
C84A F11A 1.35(2) .
C84A F12A 1.37(2) .
S4B O21B 1.385(18) .
S4B O22B 1.413(17) .
S4B O20B 1.439(17) .
S4B C84B 1.78(2) .
C84B F10B 1.33(2) .
C84B F11B 1.35(2) .
C84B F12B 1.37(2) .
N1S C1S 1.04(7) .
C1S C2S 1.54(7) .
C2S H2SA 0.9800 .
C2S H2SB 0.9800 .
C2S H2SC 0.9800 .
